data_2242024
loop_
_publ_author_name
'Zheng, Wen-Ni'

_publ_section_title
;
 Oxalic acid--pyridine-4-carbonitrile (1/2)
;
_journal_coeditor_code YK2054
_journal_issue 6
_journal_name_full 'Acta Crystallographica Section E'
_journal_page_first o1625
_journal_paper_doi 10.1107/S1600536812019137
_journal_volume 68
_journal_year 2012
_chemical_formula_iupac '2C6 H4 N2, C2 H2 O4'
_chemical_formula_moiety '2(C6 H4 N2), C2 H2 O4'
_chemical_formula_sum 'C14 H10 N4 O4'
_chemical_formula_weight 298.26
_chemical_name_systematic
;
Oxalic acid--pyridine-4-carbonitrile (1/2)
;
_space_group_IT_number 2
_symmetry_cell_setting triclinic
_symmetry_space_group_name_Hall '-P 1'
_symmetry_space_group_name_H-M 'P -1'
_atom_sites_solution_hydrogens geom
_atom_sites_solution_primary direct
_atom_sites_solution_secondary difmap
_audit_creation_method SHELXL-97
_cell_angle_alpha 78.2580(10)
_cell_angle_beta 85.3010(10)
_cell_angle_gamma 82.5470(10)
_cell_formula_units_Z 1
_cell_length_a 3.6842(6)
_cell_length_b 7.5816(5)
_cell_length_c 12.45110(10)
_cell_measurement_reflns_used 1528
_cell_measurement_temperature 298(2)
_cell_measurement_theta_max 27.49
_cell_measurement_theta_min 2.94
_cell_volume 337.08(6)
_computing_cell_refinement '<i>CrystalClear</i> (Rigaku, 2005)'
_computing_data_collection '<i>CrystalClear</i> (Rigaku, 2005)'
_computing_data_reduction '<i>CrystalClear</i> (Rigaku, 2005)'
_computing_molecular_graphics '<i>SHELXTL</i> (Sheldrick, 2008)'
_computing_publication_material '<i>SHELXTL</i> (Sheldrick, 2008)'
_computing_structure_refinement '<i>SHELXL97</i> (Sheldrick, 2008)'
_computing_structure_solution '<i>SHELXS97</i> (Sheldrick, 2008)'
_diffrn_ambient_temperature 298(2)
_diffrn_detector_area_resol_mean 13.6612
_diffrn_measured_fraction_theta_full 0.983
_diffrn_measured_fraction_theta_max 0.983
_diffrn_measurement_device_type 'Rigaku SCXmini Mercury2'
_diffrn_measurement_method '\w scans CCD profile fitting'
_diffrn_radiation_monochromator graphite
_diffrn_radiation_source 'fine-focus sealed tube'
_diffrn_radiation_type MoK\a
_diffrn_radiation_wavelength 0.71073
_diffrn_reflns_av_R_equivalents 0.0236
_diffrn_reflns_av_sigmaI/netI 0.0322
_diffrn_reflns_limit_h_max 4
_diffrn_reflns_limit_h_min -4
_diffrn_reflns_limit_k_max 9
_diffrn_reflns_limit_k_min -9
_diffrn_reflns_limit_l_max 16
_diffrn_reflns_limit_l_min -16
_diffrn_reflns_number 3634
_diffrn_reflns_theta_full 27.49
_diffrn_reflns_theta_max 27.49
_diffrn_reflns_theta_min 2.94
_exptl_absorpt_coefficient_mu 0.111
_exptl_absorpt_correction_T_max 1.000
_exptl_absorpt_correction_T_min 0.910
_exptl_absorpt_correction_type multi-scan
_exptl_absorpt_process_details '(CrystalClear; Rigaku, 2005)'
_exptl_crystal_colour colourless
_exptl_crystal_density_diffrn 1.469
_exptl_crystal_density_method 'not measured'
_exptl_crystal_description block
_exptl_crystal_F_000 154
_exptl_crystal_size_max 0.10
_exptl_crystal_size_mid 0.03
_exptl_crystal_size_min 0.03
_refine_diff_density_max 0.460
_refine_diff_density_min -0.268
_refine_ls_extinction_method none
_refine_ls_goodness_of_fit_ref 1.041
_refine_ls_hydrogen_treatment mixed
_refine_ls_matrix_type full
_refine_ls_number_parameters 103
_refine_ls_number_reflns 1528
_refine_ls_number_restraints 1
_refine_ls_restrained_S_all 1.041
_refine_ls_R_factor_all 0.0427
_refine_ls_R_factor_gt 0.0358
_refine_ls_shift/su_max 0.000
_refine_ls_shift/su_mean 0.000
_refine_ls_structure_factor_coef Fsqd
_refine_ls_weighting_details 'calc w=1/[\s^2^(Fo^2^)+(0.0650P)^2^] where P=(Fo^2^+2Fc^2^)/3'
_refine_ls_weighting_scheme calc
_refine_ls_wR_factor_gt 0.0960
_refine_ls_wR_factor_ref 0.1008
_reflns_number_gt 1268
_reflns_number_total 1528
_reflns_threshold_expression I>2sigma(I)
_cod_data_source_file yk2054sup1.cif
_cod_data_source_block I
_cod_depositor_comments
;

2019-10-02
Z value and formula fixed to values more according to usual
chemical conventions.                 miguel
;
_cod_original_formula_sum 'C7 H5 N2 O2'
_cod_original_formula_weight 149.13
_cod_original_formula_moiety 'C6 H4 N2, 0.5(C2 H2 O4)'
_cod_original_formula_iupac 'C6 H4 N2, 0.5C2 H2 O4'
_cod_original_formula_units_Z 2
_cod_database_code 2242024

loop_
_symmetry_equiv_pos_as_xyz
'x, y, z'
'-x, -y, -z'

loop_
_atom_site_type_symbol
_atom_site_label
_atom_site_fract_x
_atom_site_fract_y
_atom_site_fract_z
_atom_site_U_iso_or_equiv
_atom_site_adp_type
_atom_site_calc_flag
_atom_site_refinement_flags
_atom_site_occupancy
_atom_site_symmetry_multiplicity
O O1 0.8019(2) 0.10266(10) 0.37597(6) 0.0195(2) Uani d D 1 1
H H1 0.753(4) 0.2095(6) 0.3465(11) 0.029 Uiso d D 1 1
O O2 1.0250(2) 0.22804(10) 0.50208(6) 0.0196(2) Uani d . 1 1
N N1 0.6137(3) 0.43796(12) 0.27800(8) 0.0157(2) Uani d . 1 1
N N2 0.1419(3) 1.12502(13) 0.09513(8) 0.0207(2) Uani d . 1 1
C C4 0.5310(3) 0.75440(15) 0.28546(9) 0.0147(3) Uani d . 1 1
H H4A 0.5545 0.8461 0.3231 0.018 Uiso calc R 1 1
C C1 0.4759(3) 0.47781(15) 0.17793(9) 0.0158(3) Uani d . 1 1
H H1A 0.4592 0.3835 0.1417 0.019 Uiso calc R 1 1
C C3 0.3848(3) 0.79346(14) 0.18234(9) 0.0141(3) Uani d . 1 1
C C5 0.6404(3) 0.57355(15) 0.33014(9) 0.0152(3) Uani d . 1 1
H H5A 0.7362 0.5455 0.3992 0.018 Uiso calc R 1 1
C C2 0.3578(3) 0.65365(14) 0.12654(9) 0.0150(3) Uani d . 1 1
H H2A 0.2638 0.6777 0.0573 0.018 Uiso calc R 1 1
C C6 0.2532(3) 0.97886(14) 0.13355(9) 0.0161(3) Uani d . 1 1
C C7 0.9557(3) 0.09891(14) 0.46785(8) 0.0140(3) Uani d . 1 1

loop_
_atom_site_aniso_label
_atom_site_aniso_U_11
_atom_site_aniso_U_22
_atom_site_aniso_U_33
_atom_site_aniso_U_12
_atom_site_aniso_U_13
_atom_site_aniso_U_23
O1 0.0299(5) 0.0114(4) 0.0174(4) -0.0004(3) -0.0102(4) -0.0010(3)
O2 0.0269(5) 0.0140(4) 0.0189(4) -0.0026(3) -0.0066(3) -0.0033(3)
N1 0.0164(5) 0.0147(5) 0.0158(5) -0.0021(4) -0.0022(4) -0.0020(4)
N2 0.0244(6) 0.0171(5) 0.0210(5) -0.0016(4) -0.0067(4) -0.0029(4)
C4 0.0142(5) 0.0151(5) 0.0159(5) -0.0027(4) -0.0002(4) -0.0049(4)
C1 0.0169(6) 0.0153(5) 0.0164(5) -0.0030(4) -0.0017(4) -0.0048(4)
C3 0.0118(5) 0.0130(5) 0.0167(5) -0.0018(4) -0.0004(4) -0.0011(4)
C5 0.0157(5) 0.0169(6) 0.0131(5) -0.0027(4) -0.0025(4) -0.0019(4)
C2 0.0156(6) 0.0169(6) 0.0126(5) -0.0025(4) -0.0023(4) -0.0024(4)
C6 0.0162(6) 0.0177(6) 0.0155(5) -0.0043(4) -0.0014(4) -0.0042(4)
C7 0.0144(5) 0.0143(5) 0.0131(5) -0.0010(4) -0.0012(4) -0.0024(4)

loop_
_atom_type_symbol
_atom_type_description
_atom_type_scat_dispersion_real
_atom_type_scat_dispersion_imag
_atom_type_scat_source
C C 0.0033 0.0016 'International Tables Vol C Tables 4.2.6.8 and 6.1.1.4'
H H 0.0000 0.0000 'International Tables Vol C Tables 4.2.6.8 and 6.1.1.4'
N N 0.0061 0.0033 'International Tables Vol C Tables 4.2.6.8 and 6.1.1.4'
O O 0.0106 0.0060 'International Tables Vol C Tables 4.2.6.8 and 6.1.1.4'

loop_
_geom_angle_atom_site_label_1
_geom_angle_atom_site_label_2
_geom_angle_atom_site_label_3
_geom_angle_site_symmetry_3
_geom_angle
C7 O1 H1 . 107.8(11)
C5 N1 C1 . 118.83(9)
C5 C4 C3 . 117.70(10)
C5 C4 H4A . 121.1
C3 C4 H4A . 121.1
N1 C1 C2 . 122.74(10)
N1 C1 H1A . 118.6
C2 C1 H1A . 118.6
C4 C3 C2 . 120.13(10)
C4 C3 C6 . 120.12(9)
C2 C3 C6 . 119.74(10)
N1 C5 C4 . 122.85(10)
N1 C5 H5A . 118.6
C4 C5 H5A . 118.6
C1 C2 C3 . 117.75(10)
C1 C2 H2A . 121.1
C3 C2 H2A . 121.1
N2 C6 C3 . 178.67(12)
O2 C7 O1 . 126.63(10)
O2 C7 C7 2_756 121.93(12)
O1 C7 C7 2_756 111.44(11)

loop_
_geom_bond_atom_site_label_1
_geom_bond_atom_site_label_2
_geom_bond_site_symmetry_2
_geom_bond_distance
O1 C7 . 1.3113(12)
O1 H1 . 0.822(2)
O2 C7 . 1.2075(13)
N1 C5 . 1.3403(14)
N1 C1 . 1.3462(13)
N2 C6 . 1.1503(14)
C4 C5 . 1.3910(15)
C4 C3 . 1.3940(14)
C4 H4A . 0.9300
C1 C2 . 1.3871(15)
C1 H1A . 0.9300
C3 C2 . 1.3981(15)
C3 C6 . 1.4505(14)
C5 H5A . 0.9300
C2 H2A . 0.9300
C7 C7 2_756 1.557(2)

loop_
_geom_hbond_atom_site_label_D
_geom_hbond_atom_site_label_H
_geom_hbond_atom_site_label_A
_geom_hbond_site_symmetry_A
_geom_hbond_distance_DH
_geom_hbond_distance_HA
_geom_hbond_distance_DA
_geom_hbond_angle_DHA
O1 H1 N1 . 0.822(2) 1.797(3) 2.6173(12) 175.5(15)
C4 H4A O1 1_565 0.93 2.480 3.3640(13) 159.9

_cod_database_fobs_code 2242024
_cod_duplicate_entry 2235319
